data_4348802
loop_
_publ_author_name
'Jin, Guo-Xia'
'Bailey, Matthew D.'
'Allen, Matthew J.'

_publ_section_title
;
 Unique Eu(II) Coordination Environments with a Janus Cryptand.
;
_journal_issue 17
_journal_name_full 'Inorganic chemistry'
_journal_page_first 9085
_journal_page_last 9090
_journal_paper_doi 10.1021/acs.inorgchem.6b01659
_journal_volume 55
_journal_year 2016
_chemical_formula_moiety '2(C30 H43 Eu N8 O2), 4(I), 2(C3 H6 O), 3.34(O)'
_chemical_formula_sum 'C66 H98 Eu2 I4 N16 O10'
_chemical_formula_weight 2087.12
_space_group_crystal_system triclinic
_space_group_IT_number 2
_space_group_name_Hall '-P 1'
_space_group_name_H-M_alt 'P -1'
_atom_sites_solution_hydrogens mixed
_audit_creation_date 2016-02-19
_audit_creation_method
;
Olex2 1.2
(compiled 2015.09.30 svn.r3233 for OlexSys, GUI svn.r5103)
;
_cell_angle_alpha 88.736(6)
_cell_angle_beta 74.793(5)
_cell_angle_gamma 78.543(5)
_cell_formula_units_Z 1
_cell_length_a 10.5874(10)
_cell_length_b 13.0022(13)
_cell_length_c 15.2354(14)
_cell_measurement_reflns_used 9774
_cell_measurement_temperature 100(2)
_cell_measurement_theta_max 25.66
_cell_measurement_theta_min 2.32
_cell_volume 1982.5(3)
_computing_molecular_graphics 'Olex2 (Dolomanov et al., 2009)'
_computing_publication_material 'Olex2 (Dolomanov et al., 2009)'
_computing_structure_refinement 'ShelXL (Sheldrick, 2015)'
_diffrn_ambient_temperature 100.1
_diffrn_measured_fraction_theta_full 0.967
_diffrn_measured_fraction_theta_max 0.924
_diffrn_measurement_device_type 'Bruker APEX-II CCD'
_diffrn_measurement_method '\f and \w scans'
_diffrn_radiation_monochromator graphite
_diffrn_radiation_type MoK\a
_diffrn_radiation_wavelength 0.71073
_diffrn_reflns_av_R_equivalents 0.0717
_diffrn_reflns_av_unetI/netI 0.0665
_diffrn_reflns_Laue_measured_fraction_full 0.967
_diffrn_reflns_Laue_measured_fraction_max 0.924
_diffrn_reflns_limit_h_max 14
_diffrn_reflns_limit_h_min -13
_diffrn_reflns_limit_k_max 17
_diffrn_reflns_limit_k_min -17
_diffrn_reflns_limit_l_max 20
_diffrn_reflns_limit_l_min -20
_diffrn_reflns_number 74130
_diffrn_reflns_point_group_measured_fraction_full 0.967
_diffrn_reflns_point_group_measured_fraction_max 0.924
_diffrn_reflns_theta_full 25.242
_diffrn_reflns_theta_max 28.509
_diffrn_reflns_theta_min 1.386
_diffrn_standards_number 0
_exptl_absorpt_coefficient_mu 3.187
_exptl_absorpt_correction_type none
_exptl_crystal_colour yellow
_exptl_crystal_density_diffrn 1.748
_exptl_crystal_description cube
_exptl_crystal_F_000 1024
_refine_diff_density_max 5.035
_refine_diff_density_min -4.049
_refine_diff_density_rms 0.349
_refine_ls_extinction_method none
_refine_ls_goodness_of_fit_ref 1.100
_refine_ls_hydrogen_treatment constr
_refine_ls_matrix_type full
_refine_ls_number_parameters 435
_refine_ls_number_reflns 9306
_refine_ls_number_restraints 0
_refine_ls_restrained_S_all 1.100
_refine_ls_R_factor_all 0.1262
_refine_ls_R_factor_gt 0.0928
_refine_ls_shift/su_max 0.000
_refine_ls_shift/su_mean 0.000
_refine_ls_structure_factor_coef Fsqd
_refine_ls_weighting_details 'w=1/[\s^2^(Fo^2^)+(0.1159P)^2^+67.9958P] where P=(Fo^2^+2Fc^2^)/3'
_refine_ls_weighting_scheme calc
_refine_ls_wR_factor_gt 0.2544
_refine_ls_wR_factor_ref 0.2825
_reflns_Friedel_coverage 0.000
_reflns_number_gt 6752
_reflns_number_total 9306
_reflns_threshold_expression 'I > 2\s(I)'
_cod_data_source_file ic6b01659_si_003.cif
_cod_data_source_block Triphenyl_Aza222_EuI2
_cod_database_code 4348802
_shelx_space_group_comment
;
The symmetry employed for this shelxl refinement is uniquely defined
by the following loop, which should always be used as a source of
symmetry information in preference to the above space-group names.
They are only intended as comments.
;
_olex2_refinement_description
;
1. Fixed Uiso
 At 1.2 times of:
  All C(H) groups, All C(H,H) groups, All N(H) groups
 At 1.5 times of:
  All C(H,H,H) groups, All O(H,H) groups
2. Uiso/Uaniso restraints and constraints
Uanis(C18) = Uanis(C13)
Uanis(C24) = Uanis(C23)
3.a Rotating group:
 O1(H1A,H1B), O2(H2A,H2B)
3.b Ternary CH refined with riding coordinates:
 N8(H8), N6(H6), N4(H4)
3.c Secondary CH2 refined with riding coordinates:
 C20(H20A,H20B), C30(H30A,H30B), C28(H28A,H28B), C19(H19A,H19B), C27(H27A,
 H27B), C21(H21A,H21B), C22(H22A,H22B), C24(H24A,H24B), C23(H23A,H23B),
 C26(H26A,H26B), C29(H29A,H29B), C25(H25A,H25B)
3.d Aromatic/amide H refined with riding coordinates:
 C2(H2), C5(H5), C3(H3), C14(H14), C4(H4A), C8(H8A), C11(H11), C15(H15),
 C10(H10), C16(H16), C9(H9), C17(H17)
3.e Idealised Me refined as rotating group:
 C31(H31A,H31B,H31C), C33(H33A,H33B,H33C)
;
_shelx_shelxl_version_number 2014/7
_olex2_submission_special_instructions 'No special instructions were received'

loop_
_space_group_symop_operation_xyz
'x, y, z'
'-x, -y, -z'

loop_
_atom_site_label
_atom_site_type_symbol
_atom_site_fract_x
_atom_site_fract_y
_atom_site_fract_z
_atom_site_U_iso_or_equiv
_atom_site_adp_type
_atom_site_occupancy
_atom_site_site_symmetry_order
_atom_site_calc_flag
_atom_site_refinement_flags_posn
_atom_site_disorder_assembly
_atom_site_disorder_group
Eu1 Eu 0.22075(6) 1.22937(5) 0.21955(4) 0.0266(2) Uani 1 1 d . . .
I2 I 0.71523(9) 1.45919(8) 0.19141(7) 0.0368(3) Uani 1 1 d . . .
I1 I 0.14712(12) 1.83946(9) 0.12432(7) 0.0440(3) Uani 1 1 d . . .
N5 N 0.4490(10) 1.1773(8) 0.2930(7) 0.024(2) Uani 1 1 d . . .
N1 N 0.2118(9) 1.2214(7) 0.4373(7) 0.0188(19) Uani 1 1 d . . .
O1 O 0.3099(10) 1.0183(8) 0.2018(7) 0.036(2) Uani 1 1 d . . .
H1A H 0.2428 0.9835 0.2261 0.054 Uiso 1 1 d GR . .
H1B H 0.3753 0.9975 0.2308 0.054 Uiso 1 1 d GR . .
N3 N 0.0661(10) 1.1140(8) 0.3610(7) 0.022(2) Uani 1 1 d . . .
N7 N 0.0669(10) 1.3887(8) 0.3628(7) 0.024(2) Uani 1 1 d . . .
N2 N 0.2039(11) 1.2462(10) 0.0331(7) 0.028(2) Uani 1 1 d . . .
N8 N 0.0777(11) 1.4117(9) 0.1716(7) 0.026(2) Uani 1 1 d . . .
H8 H -0.0122 1.3981 0.1721 0.032 Uiso 1 1 calc R . .
O5 O 0.5247(11) 0.9282(9) 0.2704(8) 0.044(3) Uani 1 1 d . . .
N6 N 0.4561(11) 1.1932(10) 0.0969(7) 0.031(3) Uani 1 1 d . . .
H6 H 0.4855 1.2616 0.0830 0.037 Uiso 1 1 calc R . .
N4 N 0.0467(10) 1.1290(9) 0.1734(7) 0.027(2) Uani 1 1 d . . .
H4 H 0.0971 1.0551 0.1592 0.032 Uiso 1 1 calc R . .
C1 C 0.0811(10) 1.2743(9) 0.4914(8) 0.020(2) Uani 1 1 d . . .
O2 O 0.3451(12) 1.3955(10) 0.2370(9) 0.052(3) Uani 1 1 d . . .
H2A H 0.2856 1.4521 0.2714 0.078 Uiso 1 1 d GR . .
H2B H 0.3821 1.4213 0.1805 0.078 Uiso 1 1 d GR . .
C13 C 0.3233(11) 1.2656(9) 0.4408(9) 0.0211(17) Uani 1 1 d . . .
C6 C 0.0103(12) 1.3573(9) 0.4521(8) 0.023(2) Uani 1 1 d . . .
C2 C 0.0275(12) 1.2456(10) 0.5792(9) 0.023(2) Uani 1 1 d . . .
H2 H 0.0790 1.1926 0.6064 0.027 Uiso 1 1 calc R . .
C5 C -0.1207(12) 1.4044(10) 0.5029(10) 0.027(3) Uani 1 1 d . . .
H5 H -0.1727 1.4583 0.4768 0.033 Uiso 1 1 calc R . .
C3 C -0.1014(13) 1.2935(10) 0.6285(9) 0.028(3) Uani 1 1 d . . .
H3 H -0.1385 1.2716 0.6879 0.033 Uiso 1 1 calc R . .
C12 C 0.1516(11) 1.0547(9) 0.4104(8) 0.020(2) Uani 1 1 d . . .
C14 C 0.3167(13) 1.3336(10) 0.5127(9) 0.026(3) Uani 1 1 d . . .
H14 H 0.2363 1.3510 0.5599 0.031 Uiso 1 1 calc R . .
C4 C -0.1738(14) 1.3729(10) 0.5896(10) 0.031(3) Uani 1 1 d . . .
H4A H -0.2611 1.4063 0.6228 0.037 Uiso 1 1 calc R . .
C7 C 0.2277(12) 1.1099(9) 0.4468(9) 0.023(2) Uani 1 1 d . . .
C8 C 0.3174(12) 1.0553(10) 0.4928(9) 0.025(3) Uani 1 1 d . . .
H8A H 0.3673 1.0926 0.5195 0.030 Uiso 1 1 calc R . .
C11 C 0.1682(12) 0.9471(10) 0.4212(9) 0.027(3) Uani 1 1 d . . .
H11 H 0.1155 0.9096 0.3975 0.032 Uiso 1 1 calc R . .
C20 C 0.0556(14) 1.5012(10) 0.2340(9) 0.030(3) Uani 1 1 d . . .
H20A H 0.0002 1.5627 0.2134 0.036 Uiso 1 1 calc R . .
H20B H 0.1424 1.5193 0.2330 0.036 Uiso 1 1 calc R . .
C15 C 0.4261(15) 1.3759(10) 0.5159(10) 0.031(3) Uani 1 1 d . . .
H15 H 0.4205 1.4212 0.5654 0.038 Uiso 1 1 calc R . .
C30 C 0.3422(14) 1.2299(11) -0.0246(9) 0.030(3) Uani 1 1 d . . .
H30A H 0.3721 1.2978 -0.0304 0.036 Uiso 1 1 calc R . .
H30B H 0.3439 1.2060 -0.0863 0.036 Uiso 1 1 calc R . .
C10 C 0.2581(12) 0.8923(9) 0.4651(10) 0.028(3) Uani 1 1 d . . .
H10 H 0.2673 0.8185 0.4711 0.033 Uiso 1 1 calc R . .
C16 C 0.5426(14) 1.3521(11) 0.4473(10) 0.032(3) Uani 1 1 d . . .
H16 H 0.6170 1.3820 0.4488 0.039 Uiso 1 1 calc R . .
C28 C 0.5576(12) 1.1226(12) 0.1316(9) 0.034(3) Uani 1 1 d . . .
H28A H 0.6447 1.1124 0.0853 0.041 Uiso 1 1 calc R . .
H28B H 0.5322 1.0532 0.1430 0.041 Uiso 1 1 calc R . .
C9 C 0.3342(13) 0.9461(10) 0.5000(9) 0.029(3) Uani 1 1 d . . .
H9 H 0.3982 0.9093 0.5290 0.035 Uiso 1 1 calc R . .
C17 C 0.5509(13) 1.2855(11) 0.3772(10) 0.028(3) Uani 1 1 d . . .
H17 H 0.6327 1.2686 0.3312 0.034 Uiso 1 1 calc R . .
C19 C -0.0129(13) 1.4775(11) 0.3291(10) 0.030(3) Uani 1 1 d . . .
H19A H -0.0283 1.5400 0.3693 0.036 Uiso 1 1 calc R . .
H19B H -0.1009 1.4613 0.3304 0.036 Uiso 1 1 calc R . .
C27 C 0.5706(12) 1.1668(12) 0.2175(9) 0.030(3) Uani 1 1 d . . .
H27A H 0.6450 1.1208 0.2360 0.036 Uiso 1 1 calc R . .
H27B H 0.5940 1.2367 0.2056 0.036 Uiso 1 1 calc R . .
C18 C 0.4439(11) 1.2410(9) 0.3703(9) 0.0211(17) Uani 1 1 d . . .
C21 C 0.1427(15) 1.4348(12) 0.0773(10) 0.036(3) Uani 1 1 d . . .
H21A H 0.2377 1.4365 0.0710 0.043 Uiso 1 1 calc R . .
H21B H 0.0981 1.5042 0.0610 0.043 Uiso 1 1 calc R . .
C22 C 0.1318(16) 1.3492(12) 0.0148(10) 0.038(3) Uani 1 1 d . . .
H22A H 0.0365 1.3467 0.0233 0.045 Uiso 1 1 calc R . .
H22B H 0.1687 1.3662 -0.0493 0.045 Uiso 1 1 calc R . .
C24 C -0.0686(12) 1.1199(13) 0.2514(9) 0.031(2) Uani 1 1 d . . .
H24A H -0.1310 1.0844 0.2312 0.037 Uiso 1 1 calc R . .
H24B H -0.1174 1.1906 0.2764 0.037 Uiso 1 1 calc R . .
C23 C -0.0163(12) 1.0569(13) 0.3238(9) 0.031(2) Uani 1 1 d . . .
H23A H -0.0923 1.0434 0.3734 0.037 Uiso 1 1 calc R . .
H23B H 0.0380 0.9883 0.2971 0.037 Uiso 1 1 calc R . .
C32 C 0.5700(17) 0.8375(12) 0.2710(9) 0.037(3) Uani 1 1 d . . .
C26 C 0.1346(16) 1.1642(14) 0.0151(10) 0.042(4) Uani 1 1 d . . .
H26A H 0.1956 1.0949 0.0097 0.050 Uiso 1 1 calc R . .
H26B H 0.1115 1.1773 -0.0436 0.050 Uiso 1 1 calc R . .
C29 C 0.4400(14) 1.1499(12) 0.0123(8) 0.032(3) Uani 1 1 d . . .
H29A H 0.4059 1.0840 0.0252 0.038 Uiso 1 1 calc R . .
H29B H 0.5275 1.1336 -0.0335 0.038 Uiso 1 1 calc R . .
C25 C 0.0075(15) 1.1616(15) 0.0902(10) 0.040(4) Uani 1 1 d . . .
H25A H -0.0514 1.2320 0.0999 0.048 Uiso 1 1 calc R . .
H25B H -0.0416 1.1114 0.0730 0.048 Uiso 1 1 calc R . .
C31 C 0.486(2) 0.7555(14) 0.2717(12) 0.056(5) Uani 1 1 d . . .
H31A H 0.4464 0.7388 0.3347 0.084 Uiso 1 1 calc GR . .
H31B H 0.5426 0.6919 0.2387 0.084 Uiso 1 1 calc GR . .
H31C H 0.4149 0.7829 0.2422 0.084 Uiso 1 1 calc GR . .
C33 C 0.7136(17) 0.7960(17) 0.2709(12) 0.054(5) Uani 1 1 d . . .
H33A H 0.7693 0.8437 0.2380 0.081 Uiso 1 1 calc GR . .
H33B H 0.7439 0.7262 0.2409 0.081 Uiso 1 1 calc GR . .
H33C H 0.7209 0.7911 0.3338 0.081 Uiso 1 1 calc GR . .
O4 O 0.6211(18) 1.3608(15) 0.0081(12) 0.085(5) Uani 1 1 d . . .
O3 O 0.386(3) 1.570(2) 0.148(2) 0.096(13) Uani 0.67(6) 1 d . A 1

loop_
_atom_site_aniso_label
_atom_site_aniso_U_11
_atom_site_aniso_U_22
_atom_site_aniso_U_33
_atom_site_aniso_U_23
_atom_site_aniso_U_13
_atom_site_aniso_U_12
Eu1 0.0191(3) 0.0311(4) 0.0320(4) 0.0019(3) -0.0094(2) -0.0076(3)
I2 0.0281(5) 0.0380(5) 0.0492(6) 0.0089(4) -0.0140(4) -0.0140(4)
I1 0.0532(6) 0.0473(6) 0.0393(5) -0.0012(4) -0.0168(5) -0.0220(5)
N5 0.017(5) 0.026(5) 0.031(5) 0.001(4) -0.007(4) -0.009(4)
N1 0.012(4) 0.015(4) 0.034(5) 0.002(4) -0.011(4) -0.008(4)
O1 0.027(5) 0.035(5) 0.052(6) 0.007(5) -0.016(4) -0.013(4)
N3 0.019(5) 0.027(5) 0.027(5) 0.000(4) -0.008(4) -0.015(4)
N7 0.018(5) 0.021(5) 0.036(6) 0.003(4) -0.010(4) -0.004(4)
N2 0.022(5) 0.041(6) 0.025(5) 0.003(5) -0.008(4) -0.012(5)
N8 0.022(5) 0.029(6) 0.031(5) 0.002(4) -0.009(4) -0.006(5)
O5 0.039(6) 0.039(6) 0.052(6) 0.005(5) -0.016(5) -0.001(5)
N6 0.020(5) 0.039(6) 0.031(6) 0.001(5) -0.007(4) -0.002(5)
N4 0.020(5) 0.034(6) 0.031(5) 0.002(4) -0.010(4) -0.010(5)
C1 0.007(4) 0.020(5) 0.036(6) 0.000(5) -0.010(4) -0.004(4)
O2 0.033(6) 0.060(8) 0.067(8) -0.003(6) -0.022(5) -0.005(6)
C13 0.011(3) 0.020(4) 0.038(5) 0.007(3) -0.014(3) -0.006(3)
C6 0.016(5) 0.018(5) 0.033(6) -0.001(5) -0.008(5) 0.000(5)
C2 0.019(5) 0.020(6) 0.035(6) -0.001(5) -0.012(5) -0.011(5)
C5 0.014(5) 0.020(6) 0.048(8) 0.001(5) -0.007(5) -0.005(5)
C3 0.029(6) 0.025(6) 0.034(7) -0.002(5) -0.008(5) -0.017(6)
C12 0.014(5) 0.016(5) 0.030(6) 0.000(4) -0.002(4) -0.010(4)
C14 0.021(6) 0.018(5) 0.041(7) 0.005(5) -0.010(5) -0.007(5)
C4 0.025(6) 0.022(6) 0.043(8) -0.005(5) 0.000(5) -0.007(5)
C7 0.016(5) 0.019(5) 0.035(6) -0.001(5) -0.007(5) -0.007(5)
C8 0.014(5) 0.024(6) 0.040(7) 0.008(5) -0.004(5) -0.015(5)
C11 0.020(6) 0.019(6) 0.040(7) -0.002(5) 0.000(5) -0.014(5)
C20 0.029(7) 0.018(6) 0.044(7) 0.010(5) -0.015(6) -0.004(5)
C15 0.038(7) 0.018(6) 0.050(8) 0.008(6) -0.029(7) -0.014(6)
C30 0.029(7) 0.032(7) 0.028(6) 0.007(5) -0.005(5) -0.009(6)
C10 0.017(6) 0.010(5) 0.051(8) 0.005(5) 0.001(5) -0.004(5)
C16 0.033(7) 0.024(6) 0.051(8) 0.006(6) -0.024(6) -0.018(6)
C28 0.016(6) 0.039(8) 0.031(6) 0.001(6) 0.005(5) 0.017(6)
C9 0.025(6) 0.020(6) 0.038(7) 0.012(5) -0.002(5) -0.006(5)
C17 0.019(6) 0.030(7) 0.043(7) 0.013(6) -0.011(5) -0.019(5)
C19 0.021(6) 0.031(7) 0.043(7) 0.000(6) -0.019(5) -0.002(5)
C27 0.012(5) 0.039(7) 0.039(7) 0.003(6) -0.005(5) -0.008(5)
C18 0.011(3) 0.020(4) 0.038(5) 0.007(3) -0.014(3) -0.006(3)
C21 0.035(7) 0.040(8) 0.039(7) 0.010(6) -0.020(6) -0.010(7)
C22 0.039(8) 0.038(8) 0.034(7) 0.005(6) -0.009(6) -0.006(7)
C24 0.015(4) 0.053(6) 0.033(5) -0.002(4) -0.006(3) -0.023(4)
C23 0.015(4) 0.053(6) 0.033(5) -0.002(4) -0.006(3) -0.023(4)
C32 0.050(9) 0.034(7) 0.022(6) 0.003(5) -0.007(6) -0.004(7)
C26 0.038(8) 0.059(10) 0.031(7) -0.011(7) -0.013(6) -0.011(8)
C29 0.034(7) 0.041(8) 0.020(6) -0.002(5) -0.004(5) -0.012(6)
C25 0.032(7) 0.065(11) 0.034(7) 0.007(7) -0.018(6) -0.022(8)
C31 0.076(13) 0.043(9) 0.037(8) -0.004(7) -0.004(8) 0.001(9)
C33 0.041(9) 0.067(12) 0.050(10) 0.006(8) -0.021(8) 0.008(9)
O4 0.073(11) 0.099(13) 0.083(11) 0.003(10) -0.018(9) -0.020(10)
O3 0.08(2) 0.070(18) 0.12(3) -0.028(16) 0.011(16) -0.033(15)

loop_
_atom_type_symbol
_atom_type_description
_atom_type_scat_dispersion_real
_atom_type_scat_dispersion_imag
_atom_type_scat_source
C C 0.0033 0.0016 'International Tables Vol C Tables 4.2.6.8 and 6.1.1.4'
H H 0.0000 0.0000 'International Tables Vol C Tables 4.2.6.8 and 6.1.1.4'
Eu Eu -0.1578 3.6682 'International Tables Vol C Tables 4.2.6.8 and 6.1.1.4'
I I -0.4742 1.8119 'International Tables Vol C Tables 4.2.6.8 and 6.1.1.4'
N N 0.0061 0.0033 'International Tables Vol C Tables 4.2.6.8 and 6.1.1.4'
O O 0.0106 0.0060 'International Tables Vol C Tables 4.2.6.8 and 6.1.1.4'

loop_
_geom_angle_atom_site_label_1
_geom_angle_atom_site_label_2
_geom_angle_atom_site_label_3
_geom_angle
N5 Eu1 N1 54.2(3)
N5 Eu1 N3 91.4(3)
N5 Eu1 N7 95.1(3)
N5 Eu1 N2 130.7(3)
O1 Eu1 N5 71.9(3)
O1 Eu1 N1 90.3(3)
O1 Eu1 N3 66.8(3)
O1 Eu1 N7 138.8(3)
O1 Eu1 N2 92.8(3)
O1 Eu1 N8 151.0(3)
O1 Eu1 O2 132.5(3)
N3 Eu1 N1 52.0(3)
N3 Eu1 N7 74.9(3)
N7 Eu1 N1 53.0(3)
N2 Eu1 N1 174.9(3)
N2 Eu1 N3 125.8(3)
N2 Eu1 N7 122.7(3)
N8 Eu1 N5 134.9(3)
N8 Eu1 N1 113.9(3)
N8 Eu1 N3 114.9(3)
N8 Eu1 N7 61.0(3)
N8 Eu1 N2 62.0(3)
N8 Eu1 O2 70.8(3)
N6 Eu1 N5 64.8(3)
N6 Eu1 N1 119.0(3)
N6 Eu1 O1 72.4(4)
N6 Eu1 N3 137.6(3)
N6 Eu1 N7 137.9(4)
N6 Eu1 N2 65.9(3)
N6 Eu1 N8 106.2(4)
N6 Eu1 N4 111.6(3)
N6 Eu1 O2 73.2(4)
N4 Eu1 N5 137.7(3)
N4 Eu1 N1 114.2(3)
N4 Eu1 O1 67.5(3)
N4 Eu1 N3 62.4(3)
N4 Eu1 N7 107.7(3)
N4 Eu1 N2 63.4(3)
N4 Eu1 N8 87.3(3)
N4 Eu1 O2 157.8(3)
O2 Eu1 N5 64.4(3)
O2 Eu1 N1 79.0(3)
O2 Eu1 N3 129.5(3)
O2 Eu1 N7 64.8(3)
O2 Eu1 N2 101.9(4)
C27 N5 Eu1 108.5(7)
C18 N5 Eu1 115.3(7)
C18 N5 C27 116.3(10)
C1 N1 Eu1 109.9(6)
C13 N1 Eu1 102.7(7)
C13 N1 C1 117.1(9)
C13 N1 C7 116.1(9)
C7 N1 Eu1 98.2(7)
C7 N1 C1 110.5(10)
Eu1 O1 H1A 111.2
Eu1 O1 H1B 110.9
H1A O1 H1B 107.7
C12 N3 Eu1 109.6(7)
C12 N3 C23 117.0(11)
C23 N3 Eu1 111.1(8)
C6 N7 Eu1 120.1(7)
C6 N7 C19 116.2(10)
C19 N7 Eu1 113.2(8)
C30 N2 Eu1 106.6(7)
C30 N2 C26 111.6(11)
C22 N2 Eu1 112.8(8)
C22 N2 C30 108.7(11)
C22 N2 C26 109.4(11)
C26 N2 Eu1 107.8(8)
Eu1 N8 H8 107.1
C20 N8 Eu1 114.4(7)
C20 N8 H8 107.1
C20 N8 C21 111.9(11)
C21 N8 Eu1 109.0(8)
C21 N8 H8 107.1
Eu1 N6 H6 108.4
C28 N6 Eu1 111.3(8)
C28 N6 H6 108.4
C28 N6 C29 111.7(11)
C29 N6 Eu1 108.7(8)
C29 N6 H6 108.4
Eu1 N4 H4 104.2
C24 N4 Eu1 112.7(7)
C24 N4 H4 104.2
C25 N4 Eu1 116.7(9)
C25 N4 H4 104.2
C25 N4 C24 113.1(10)
C6 C1 N1 117.8(11)
C2 C1 N1 121.9(10)
C2 C1 C6 120.3(10)
Eu1 O2 H2A 112.2
Eu1 O2 H2B 111.6
H2A O2 H2B 106.7
C14 C13 N1 121.2(11)
C14 C13 C18 118.9(11)
C18 C13 N1 119.9(11)
C1 C6 N7 120.4(10)
C1 C6 C5 117.6(12)
C5 C6 N7 121.9(11)
C1 C2 H2 119.5
C1 C2 C3 121.1(11)
C3 C2 H2 119.5
C6 C5 H5 119.5
C4 C5 C6 121.1(12)
C4 C5 H5 119.5
C2 C3 H3 120.4
C4 C3 C2 119.1(13)
C4 C3 H3 120.4
C7 C12 N3 116.6(10)
C11 C12 N3 124.9(11)
C11 C12 C7 118.4(11)
C13 C14 H14 119.5
C15 C14 C13 121.0(12)
C15 C14 H14 119.5
C5 C4 H4A 119.7
C3 C4 C5 120.6(12)
C3 C4 H4A 119.7
C12 C7 N1 119.6(10)
C12 C7 C8 119.3(11)
C8 C7 N1 121.1(11)
C7 C8 H8A 119.7
C7 C8 C9 120.6(12)
C9 C8 H8A 119.7
C12 C11 H11 118.6
C10 C11 C12 122.7(12)
C10 C11 H11 118.6
N8 C20 H20A 109.4
N8 C20 H20B 109.4
N8 C20 C19 111.4(11)
H20A C20 H20B 108.0
C19 C20 H20A 109.4
C19 C20 H20B 109.4
C14 C15 H15 120.0
C16 C15 C14 120.0(13)
C16 C15 H15 120.0
N2 C30 H30A 108.9
N2 C30 H30B 108.9
N2 C30 C29 113.3(11)
H30A C30 H30B 107.7
C29 C30 H30A 108.9
C29 C30 H30B 108.9
C11 C10 H10 120.5
C9 C10 C11 118.9(11)
C9 C10 H10 120.5
C15 C16 H16 120.1
C17 C16 C15 119.7(13)
C17 C16 H16 120.1
N6 C28 H28A 109.5
N6 C28 H28B 109.5
N6 C28 C27 110.8(11)
H28A C28 H28B 108.1
C27 C28 H28A 109.5
C27 C28 H28B 109.5
C8 C9 H9 120.0
C10 C9 C8 120.0(12)
C10 C9 H9 120.0
C16 C17 H17 118.7
C16 C17 C18 122.7(13)
C18 C17 H17 118.7
N7 C19 C20 111.1(10)
N7 C19 H19A 109.4
N7 C19 H19B 109.4
C20 C19 H19A 109.4
C20 C19 H19B 109.4
H19A C19 H19B 108.0
N5 C27 C28 113.8(11)
N5 C27 H27A 108.8
N5 C27 H27B 108.8
C28 C27 H27A 108.8
C28 C27 H27B 108.8
H27A C27 H27B 107.7
C13 C18 N5 119.4(10)
C17 C18 N5 122.7(11)
C17 C18 C13 117.7(11)
N8 C21 H21A 110.1
N8 C21 H21B 110.1
N8 C21 C22 108.1(13)
H21A C21 H21B 108.4
C22 C21 H21A 110.1
C22 C21 H21B 110.1
N2 C22 C21 111.7(12)
N2 C22 H22A 109.3
N2 C22 H22B 109.3
C21 C22 H22A 109.3
C21 C22 H22B 109.3
H22A C22 H22B 107.9
N4 C24 H24A 110.0
N4 C24 H24B 110.0
N4 C24 C23 108.4(10)
H24A C24 H24B 108.4
C23 C24 H24A 110.0
C23 C24 H24B 110.0
N3 C23 C24 110.6(12)
N3 C23 H23A 109.5
N3 C23 H23B 109.5
C24 C23 H23A 109.5
C24 C23 H23B 109.5
H23A C23 H23B 108.1
O5 C32 C31 121.5(16)
O5 C32 C33 122.6(17)
C33 C32 C31 115.9(15)
N2 C26 H26A 109.2
N2 C26 H26B 109.2
N2 C26 C25 112.2(12)
H26A C26 H26B 107.9
C25 C26 H26A 109.2
C25 C26 H26B 109.2
N6 C29 C30 109.4(11)
N6 C29 H29A 109.8
N6 C29 H29B 109.8
C30 C29 H29A 109.8
C30 C29 H29B 109.8
H29A C29 H29B 108.2
N4 C25 C26 107.8(11)
N4 C25 H25A 110.1
N4 C25 H25B 110.1
C26 C25 H25A 110.1
C26 C25 H25B 110.1
H25A C25 H25B 108.5
C32 C31 H31A 109.5
C32 C31 H31B 109.5
C32 C31 H31C 109.5
H31A C31 H31B 109.5
H31A C31 H31C 109.5
H31B C31 H31C 109.5
C32 C33 H33A 109.5
C32 C33 H33B 109.5
C32 C33 H33C 109.5
H33A C33 H33B 109.5
H33A C33 H33C 109.5
H33B C33 H33C 109.5

loop_
_geom_bond_atom_site_label_1
_geom_bond_atom_site_label_2
_geom_bond_distance
Eu1 N5 2.878(10)
Eu1 N1 3.294(10)
Eu1 O1 2.714(10)
Eu1 N3 2.926(11)
Eu1 N7 2.950(10)
Eu1 N2 2.893(10)
Eu1 N8 2.743(10)
Eu1 N6 2.656(11)
Eu1 N4 2.696(11)
Eu1 O2 2.794(13)
N5 C27 1.470(16)
N5 C18 1.438(16)
N1 C1 1.454(14)
N1 C13 1.425(14)
N1 C7 1.435(15)
O1 H1A 0.9097
O1 H1B 0.9097
N3 C12 1.426(15)
N3 C23 1.473(15)
N7 C6 1.422(17)
N7 C19 1.458(15)
N2 C30 1.474(17)
N2 C22 1.463(18)
N2 C26 1.48(2)
N8 H8 1.0000
N8 C20 1.461(17)
N8 C21 1.474(19)
O5 C32 1.183(18)
N6 H6 1.0000
N6 C28 1.470(16)
N6 C29 1.480(16)
N4 H4 1.0000
N4 C24 1.486(17)
N4 C25 1.463(17)
C1 C6 1.404(15)
C1 C2 1.383(18)
O2 H2A 0.9340
O2 H2B 0.9316
C13 C14 1.402(18)
C13 C18 1.420(17)
C6 C5 1.421(16)
C2 H2 0.9500
C2 C3 1.400(18)
C5 H5 0.9500
C5 C4 1.38(2)
C3 H3 0.9500
C3 C4 1.379(19)
C12 C7 1.398(16)
C12 C11 1.387(17)
C14 H14 0.9500
C14 C15 1.389(18)
C4 H4A 0.9500
C7 C8 1.399(17)
C8 H8A 0.9500
C8 C9 1.400(18)
C11 H11 0.9500
C11 C10 1.380(19)
C20 H20A 0.9900
C20 H20B 0.9900
C20 C19 1.50(2)
C15 H15 0.9500
C15 C16 1.38(2)
C30 H30A 0.9900
C30 H30B 0.9900
C30 C29 1.524(19)
C10 H10 0.9500
C10 C9 1.37(2)
C16 H16 0.9500
C16 C17 1.36(2)
C28 H28A 0.9900
C28 H28B 0.9900
C28 C27 1.49(2)
C9 H9 0.9500
C17 H17 0.9500
C17 C18 1.398(17)
C19 H19A 0.9900
C19 H19B 0.9900
C27 H27A 0.9900
C27 H27B 0.9900
C21 H21A 0.9900
C21 H21B 0.9900
C21 C22 1.52(2)
C22 H22A 0.9900
C22 H22B 0.9900
C24 H24A 0.9900
C24 H24B 0.9900
C24 C23 1.51(2)
C23 H23A 0.9900
C23 H23B 0.9900
C32 C31 1.52(3)
C32 C33 1.51(2)
C26 H26A 0.9900
C26 H26B 0.9900
C26 C25 1.53(2)
C29 H29A 0.9900
C29 H29B 0.9900
C25 H25A 0.9900
C25 H25B 0.9900
C31 H31A 0.9800
C31 H31B 0.9800
C31 H31C 0.9800
C33 H33A 0.9800
C33 H33B 0.9800
C33 H33C 0.9800
